data_1568042
loop_
_publ_author_name
'Kong, Lingheng'
'Zou, Yun'
'Li, Xiao-Xi'
'Zhang, Xue-Peng'
'Li, Xingwei'

_publ_section_title
;
 Rhodium-catalyzed enantioselective C-H alkynylation of sulfoxides in
 diverse patterns: desymmetrization, kinetic resolution, and parallel
 kinetic resolution.
;
_journal_issue 2
_journal_name_full 'Chemical science'
_journal_page_first 317
_journal_page_last 322
_journal_paper_doi 10.1039/d2sc05310a
_journal_volume 14
_journal_year 2023
_chemical_absolute_configuration ad
_chemical_formula_sum 'C16 H14 O2 S'
_chemical_formula_weight 270.33
_space_group_crystal_system orthorhombic
_space_group_IT_number 19
_space_group_name_Hall 'P 2ac 2ab'
_space_group_name_H-M_alt 'P 21 21 21'
_atom_sites_solution_hydrogens geom
_audit_creation_method SHELXL-2013
_audit_update_record
;
2022-09-17 deposited with the CCDC.	2022-12-02 downloaded from the CCDC.
;
_cell_angle_alpha 90
_cell_angle_beta 90
_cell_angle_gamma 90
_cell_formula_units_Z 4
_cell_length_a 7.6856(3)
_cell_length_b 10.0965(4)
_cell_length_c 18.0404(8)
_cell_measurement_reflns_used 5370
_cell_measurement_temperature 213(2)
_cell_measurement_theta_max 54.888
_cell_measurement_theta_min 5.762
_cell_volume 1399.89(10)
_computing_cell_refinement 'Bruker SAINT'
_computing_data_collection 'Bruker APEX2'
_computing_data_reduction 'Bruker SAINT'
_computing_molecular_graphics 'Bruker SHELXTL'
_computing_publication_material 'Bruker SHELXTL'
_computing_structure_refinement 'SHELXL-2013 (Sheldrick, 2013)'
_computing_structure_solution 'SHELXS-97 (Sheldrick 2008)'
_diffrn_ambient_temperature 213(2)
_diffrn_measured_fraction_theta_full 0.993
_diffrn_measured_fraction_theta_max 0.993
_diffrn_measurement_device_type 'Bruker APEX-II CCD'
_diffrn_measurement_method '\f and \w scans'
_diffrn_radiation_type MoK\a
_diffrn_radiation_wavelength 0.71073
_diffrn_reflns_av_R_equivalents 0.0391
_diffrn_reflns_av_unetI/netI 0.0456
_diffrn_reflns_Laue_measured_fraction_full 0.993
_diffrn_reflns_Laue_measured_fraction_max 0.993
_diffrn_reflns_limit_h_max 9
_diffrn_reflns_limit_h_min -9
_diffrn_reflns_limit_k_max 10
_diffrn_reflns_limit_k_min -12
_diffrn_reflns_limit_l_max 22
_diffrn_reflns_limit_l_min -21
_diffrn_reflns_number 6756
_diffrn_reflns_point_group_measured_fraction_full 0.991
_diffrn_reflns_point_group_measured_fraction_max 0.991
_diffrn_reflns_theta_full 25.242
_diffrn_reflns_theta_max 25.995
_diffrn_reflns_theta_min 2.881
_exptl_absorpt_coefficient_mu 0.226
_exptl_absorpt_correction_T_max 0.7456
_exptl_absorpt_correction_T_min 0.6376
_exptl_absorpt_correction_type multi-scan
_exptl_absorpt_process_details sadabs
_exptl_crystal_colour colorless
_exptl_crystal_density_diffrn 1.283
_exptl_crystal_description prismatic
_exptl_crystal_F_000 568
_exptl_crystal_size_max 0.200
_exptl_crystal_size_mid 0.150
_exptl_crystal_size_min 0.110
_refine_diff_density_max 0.274
_refine_diff_density_min -0.178
_refine_diff_density_rms 0.038
_refine_ls_abs_structure_details
; 
 Flack x determined using 1058 quotients [(I+)-(I-)]/[(I+)+(I-)] 
 (Parsons and Flack (2004), Acta Cryst. A60, s61). 
;
_refine_ls_abs_structure_Flack 0.05(5)
_refine_ls_extinction_coef 0.025(6)
_refine_ls_extinction_expression Fc^*^=kFc[1+0.001xFc^2^\l^3^/sin(2\q)]^-1/4^
_refine_ls_extinction_method SHELXL
_refine_ls_goodness_of_fit_ref 1.076
_refine_ls_hydrogen_treatment constr
_refine_ls_matrix_type full
_refine_ls_number_parameters 175
_refine_ls_number_reflns 2740
_refine_ls_number_restraints 0
_refine_ls_restrained_S_all 1.076
_refine_ls_R_factor_all 0.0358
_refine_ls_R_factor_gt 0.0342
_refine_ls_shift/su_max 0.000
_refine_ls_shift/su_mean 0.000
_refine_ls_structure_factor_coef Fsqd
_refine_ls_weighting_details 'w=1/[\s^2^(Fo^2^)+(0.0379P)^2^+0.2155P] where P=(Fo^2^+2Fc^2^)/3'
_refine_ls_weighting_scheme calc
_refine_ls_wR_factor_gt 0.0863
_refine_ls_wR_factor_ref 0.0877
_reflns_Friedel_coverage 0.714
_reflns_Friedel_fraction_full 0.988
_reflns_Friedel_fraction_max 0.989
_reflns_number_gt 2638
_reflns_number_total 2740
_reflns_threshold_expression 'I > 2\s(I)'
_cod_data_source_file d2sc05310a2.cif
_cod_data_source_block mo_d8v22234_0m
_cod_depositor_comments 'Adding full bibliography for 1568041--1568042.cif.'
_cod_database_code 1568042
_shelx_space_group_comment
; 
The symmetry employed for this shelxl refinement is uniquely defined 
by the following loop, which should always be used as a source of 
symmetry information in preference to the above space-group names. 
They are only intended as comments. 
;
_shelx_estimated_absorpt_t_min 0.956
_shelx_estimated_absorpt_t_max 0.976
_shelxl_version_number 2013-4

loop_
_space_group_symop_operation_xyz
'x, y, z'
'-x+1/2, -y, z+1/2'
'-x, y+1/2, -z+1/2'
'x+1/2, -y+1/2, -z'

loop_
_atom_site_label
_atom_site_type_symbol
_atom_site_fract_x
_atom_site_fract_y
_atom_site_fract_z
_atom_site_U_iso_or_equiv
_atom_site_adp_type
_atom_site_occupancy
_atom_site_site_symmetry_order
_atom_site_calc_flag
_atom_site_refinement_flags_posn
_atom_site_refinement_flags_adp
_atom_site_refinement_flags_occupancy
_atom_site_disorder_assembly
_atom_site_disorder_group
S1 S 0.17155(8) 0.45849(6) 0.35028(3) 0.02946(19) Uani 1 1 d . . . . .
O1 O 0.1848(3) 0.31507(17) 0.37065(12) 0.0443(5) Uani 1 1 d . . . . .
O2 O 0.1078(3) 0.73747(17) 0.36669(10) 0.0397(5) Uani 1 1 d . . . . .
C1 C 0.3877(3) 0.5181(2) 0.33134(14) 0.0293(5) Uani 1 1 d . . . . .
C2 C 0.5326(3) 0.4805(3) 0.37388(16) 0.0377(6) Uani 1 1 d . . . . .
C3 C 0.6938(4) 0.5278(3) 0.35136(19) 0.0498(8) Uani 1 1 d . . . . .
H3 H 0.7930 0.5043 0.3789 0.060 Uiso 1 1 calc R U . . .
C4 C 0.7134(4) 0.6076(4) 0.2903(2) 0.0542(9) Uani 1 1 d . . . . .
H4 H 0.8246 0.6379 0.2768 0.065 Uiso 1 1 calc R U . . .
C5 C 0.5709(4) 0.6432(3) 0.24894(17) 0.0448(7) Uani 1 1 d . . . . .
H5 H 0.5850 0.6980 0.2072 0.054 Uiso 1 1 calc R U . . .
C6 C 0.4056(3) 0.5986(3) 0.26845(15) 0.0334(6) Uani 1 1 d . . . . .
C7 C 0.2599(4) 0.6363(3) 0.22291(16) 0.0376(6) Uani 1 1 d . . . . .
C8 C 0.1498(5) 0.6716(3) 0.18416(19) 0.0514(8) Uani 1 1 d . . . . .
H8 H 0.0601 0.7004 0.1526 0.062 Uiso 1 1 calc R U . . .
C9 C 0.5229(5) 0.3926(3) 0.4420(2) 0.0544(8) Uani 1 1 d . . . . .
H9A H 0.4424 0.4307 0.4775 0.082 Uiso 1 1 calc R U . . .
H9B H 0.6374 0.3856 0.4642 0.082 Uiso 1 1 calc R U . . .
H9C H 0.4826 0.3051 0.4277 0.082 Uiso 1 1 calc R U . . .
C10 C 0.1238(3) 0.5439(3) 0.43527(14) 0.0291(5) Uani 1 1 d . . . . .
C11 C 0.1006(4) 0.4723(3) 0.49976(16) 0.0422(7) Uani 1 1 d . . . . .
H11 H 0.1236 0.3809 0.5005 0.051 Uiso 1 1 calc R U . . .
C12 C 0.0435(5) 0.5356(4) 0.56322(17) 0.0526(8) Uani 1 1 d . . . . .
H12 H 0.0292 0.4874 0.6074 0.063 Uiso 1 1 calc R U . . .
C13 C 0.0077(5) 0.6687(3) 0.56175(17) 0.0507(8) Uani 1 1 d . . . . .
H13 H -0.0307 0.7112 0.6051 0.061 Uiso 1 1 calc R U . . .
C14 C 0.0276(4) 0.7412(3) 0.49701(17) 0.0424(7) Uani 1 1 d . . . . .
H14 H 0.0021 0.8323 0.4964 0.051 Uiso 1 1 calc R U . . .
C15 C 0.0851(3) 0.6788(2) 0.43337(14) 0.0310(6) Uani 1 1 d . . . . .
C16 C 0.0524(6) 0.8714(3) 0.3578(2) 0.0601(9) Uani 1 1 d . . . . .
H16A H 0.0708 0.8988 0.3069 0.090 Uiso 1 1 calc R U . . .
H16B H 0.1190 0.9282 0.3906 0.090 Uiso 1 1 calc R U . . .
H16C H -0.0703 0.8784 0.3698 0.090 Uiso 1 1 calc R U . . .

loop_
_atom_site_aniso_label
_atom_site_aniso_U_11
_atom_site_aniso_U_22
_atom_site_aniso_U_33
_atom_site_aniso_U_23
_atom_site_aniso_U_13
_atom_site_aniso_U_12
S1 0.0229(3) 0.0281(3) 0.0374(3) -0.0038(3) 0.0002(3) -0.0024(3)
O1 0.0434(11) 0.0260(9) 0.0635(13) -0.0033(8) 0.0054(11) -0.0035(9)
O2 0.0512(12) 0.0294(9) 0.0385(10) 0.0049(8) 0.0061(9) 0.0069(9)
C1 0.0219(11) 0.0269(11) 0.0391(13) -0.0087(10) 0.0019(10) -0.0009(9)
C2 0.0254(12) 0.0369(14) 0.0507(15) -0.0102(12) -0.0029(12) 0.0029(11)
C3 0.0225(13) 0.062(2) 0.065(2) -0.0137(18) -0.0040(14) 0.0021(13)
C4 0.0255(14) 0.067(2) 0.070(2) -0.0200(18) 0.0117(14) -0.0136(14)
C5 0.0430(17) 0.0479(16) 0.0433(16) -0.0071(14) 0.0132(14) -0.0134(14)
C6 0.0302(13) 0.0322(12) 0.0379(14) -0.0094(11) 0.0055(12) -0.0026(11)
C7 0.0420(15) 0.0341(14) 0.0366(14) -0.0014(12) 0.0075(13) -0.0017(12)
C8 0.058(2) 0.0486(17) 0.0478(17) 0.0054(14) 0.0006(17) 0.0059(16)
C9 0.0426(18) 0.0509(18) 0.070(2) -0.0039(16) -0.0162(16) 0.0078(15)
C10 0.0221(11) 0.0312(12) 0.0339(12) -0.0003(10) -0.0003(9) 0.0008(10)
C11 0.0422(15) 0.0401(15) 0.0442(15) 0.0129(13) 0.0069(13) 0.0052(13)
C12 0.0565(19) 0.065(2) 0.0362(15) 0.0155(15) 0.0082(14) 0.0099(18)
C13 0.0496(19) 0.066(2) 0.0360(15) -0.0062(14) 0.0077(14) 0.0069(17)
C14 0.0453(17) 0.0376(14) 0.0442(15) -0.0066(12) 0.0039(14) 0.0071(14)
C15 0.0267(13) 0.0317(12) 0.0344(13) 0.0000(10) -0.0007(11) 0.0020(11)
C16 0.085(3) 0.0343(14) 0.061(2) 0.0117(15) 0.009(2) 0.0165(16)

loop_
_atom_type_symbol
_atom_type_description
_atom_type_scat_dispersion_real
_atom_type_scat_dispersion_imag
_atom_type_scat_source
C C 0.0033 0.0016 'International Tables Vol C Tables 4.2.6.8 and 6.1.1.4'
H H 0.0000 0.0000 'International Tables Vol C Tables 4.2.6.8 and 6.1.1.4'
O O 0.0106 0.0060 'International Tables Vol C Tables 4.2.6.8 and 6.1.1.4'
S S 0.1246 0.1234 'International Tables Vol C Tables 4.2.6.8 and 6.1.1.4'

loop_
_geom_angle_atom_site_label_1
_geom_angle_atom_site_label_2
_geom_angle_atom_site_label_3
_geom_angle
_geom_angle_site_symmetry_1
_geom_angle_site_symmetry_3
_geom_angle_publ_flag
O1 S1 C10 105.57(12) . . ?
O1 S1 C1 107.89(11) . . ?
C10 S1 C1 100.96(11) . . ?
C15 O2 C16 118.5(2) . . ?
C6 C1 C2 121.4(2) . . ?
C6 C1 S1 115.97(19) . . ?
C2 C1 S1 122.5(2) . . ?
C3 C2 C1 117.0(3) . . ?
C3 C2 C9 118.8(3) . . ?
C1 C2 C9 124.2(3) . . ?
C4 C3 C2 122.3(3) . . ?
C4 C3 H3 118.9 . . ?
C2 C3 H3 118.9 . . ?
C3 C4 C5 120.2(3) . . ?
C3 C4 H4 119.9 . . ?
C5 C4 H4 119.9 . . ?
C4 C5 C6 120.3(3) . . ?
C4 C5 H5 119.8 . . ?
C6 C5 H5 119.8 . . ?
C5 C6 C1 118.8(3) . . ?
C5 C6 C7 118.7(3) . . ?
C1 C6 C7 122.6(2) . . ?
C8 C7 C6 175.9(3) . . ?
C7 C8 H8 180.0 . . ?
C2 C9 H9A 109.5 . . ?
C2 C9 H9B 109.5 . . ?
H9A C9 H9B 109.5 . . ?
C2 C9 H9C 109.5 . . ?
H9A C9 H9C 109.5 . . ?
H9B C9 H9C 109.5 . . ?
C11 C10 C15 120.3(2) . . ?
C11 C10 S1 119.6(2) . . ?
C15 C10 S1 119.42(19) . . ?
C10 C11 C12 119.8(3) . . ?
C10 C11 H11 120.1 . . ?
C12 C11 H11 120.1 . . ?
C13 C12 C11 120.0(3) . . ?
C13 C12 H12 120.0 . . ?
C11 C12 H12 120.0 . . ?
C12 C13 C14 120.8(3) . . ?
C12 C13 H13 119.6 . . ?
C14 C13 H13 119.6 . . ?
C15 C14 C13 119.6(3) . . ?
C15 C14 H14 120.2 . . ?
C13 C14 H14 120.2 . . ?
O2 C15 C14 125.4(2) . . ?
O2 C15 C10 115.0(2) . . ?
C14 C15 C10 119.6(3) . . ?
O2 C16 H16A 109.5 . . ?
O2 C16 H16B 109.5 . . ?
H16A C16 H16B 109.5 . . ?
O2 C16 H16C 109.5 . . ?
H16A C16 H16C 109.5 . . ?
H16B C16 H16C 109.5 . . ?

loop_
_geom_bond_atom_site_label_1
_geom_bond_atom_site_label_2
_geom_bond_distance
_geom_bond_site_symmetry_2
_geom_bond_publ_flag
S1 O1 1.4974(19) . ?
S1 C10 1.797(3) . ?
S1 C1 1.800(2) . ?
O2 C15 1.352(3) . ?
O2 C16 1.427(3) . ?
C1 C6 1.402(4) . ?
C1 C2 1.405(4) . ?
C2 C3 1.389(4) . ?
C2 C9 1.517(4) . ?
C3 C4 1.373(5) . ?
C3 H3 0.9400 . ?
C4 C5 1.373(5) . ?
C4 H4 0.9400 . ?
C5 C6 1.393(4) . ?
C5 H5 0.9400 . ?
C6 C7 1.440(4) . ?
C7 C8 1.154(4) . ?
C8 H8 0.9400 . ?
C9 H9A 0.9700 . ?
C9 H9B 0.9700 . ?
C9 H9C 0.9700 . ?
C10 C11 1.381(4) . ?
C10 C15 1.394(3) . ?
C11 C12 1.383(4) . ?
C11 H11 0.9400 . ?
C12 C13 1.372(5) . ?
C12 H12 0.9400 . ?
C13 C14 1.387(4) . ?
C13 H13 0.9400 . ?
C14 C15 1.383(4) . ?
C14 H14 0.9400 . ?
C16 H16A 0.9700 . ?
C16 H16B 0.9700 . ?
C16 H16C 0.9700 . ?

loop_
_geom_torsion_atom_site_label_1
_geom_torsion_atom_site_label_2
_geom_torsion_atom_site_label_3
_geom_torsion_atom_site_label_4
_geom_torsion
_geom_torsion_site_symmetry_1
_geom_torsion_site_symmetry_2
_geom_torsion_site_symmetry_3
_geom_torsion_site_symmetry_4
_geom_torsion_publ_flag
O1 S1 C1 C6 136.23(19) . . . . ?
C10 S1 C1 C6 -113.29(19) . . . . ?
O1 S1 C1 C2 -40.0(2) . . . . ?
C10 S1 C1 C2 70.5(2) . . . . ?
C6 C1 C2 C3 0.7(4) . . . . ?
S1 C1 C2 C3 176.7(2) . . . . ?
C6 C1 C2 C9 -179.3(3) . . . . ?
S1 C1 C2 C9 -3.3(4) . . . . ?
C1 C2 C3 C4 -0.1(4) . . . . ?
C9 C2 C3 C4 179.9(3) . . . . ?
C2 C3 C4 C5 -0.2(5) . . . . ?
C3 C4 C5 C6 -0.1(5) . . . . ?
C4 C5 C6 C1 0.7(4) . . . . ?
C4 C5 C6 C7 -178.9(3) . . . . ?
C2 C1 C6 C5 -1.0(4) . . . . ?
S1 C1 C6 C5 -177.3(2) . . . . ?
C2 C1 C6 C7 178.6(3) . . . . ?
S1 C1 C6 C7 2.3(3) . . . . ?
O1 S1 C10 C11 -2.7(2) . . . . ?
C1 S1 C10 C11 -114.9(2) . . . . ?
O1 S1 C10 C15 -173.2(2) . . . . ?
C1 S1 C10 C15 74.5(2) . . . . ?
C15 C10 C11 C12 -1.8(4) . . . . ?
S1 C10 C11 C12 -172.3(3) . . . . ?
C10 C11 C12 C13 0.9(5) . . . . ?
C11 C12 C13 C14 0.2(6) . . . . ?
C12 C13 C14 C15 -0.4(5) . . . . ?
C16 O2 C15 C14 -6.7(4) . . . . ?
C16 O2 C15 C10 172.9(3) . . . . ?
C13 C14 C15 O2 179.1(3) . . . . ?
C13 C14 C15 C10 -0.5(4) . . . . ?
C11 C10 C15 O2 -178.1(2) . . . . ?
S1 C10 C15 O2 -7.6(3) . . . . ?
C11 C10 C15 C14 1.6(4) . . . . ?
S1 C10 C15 C14 172.1(2) . . . . ?
